data_7246403
loop_
_publ_author_name
'Gil-Garc\'ia, Rub\'en'
'Madariaga, Gotzon'
'Jim\'enez-P\'erez, Alondra'
'Herr\'an-Torres, Ignacio'
'Gago-Gonz\'alez, Adri\'an'
'Ugalde, Mar\'ia'
'Januskaitis, Vaidas'
'Barrera-Garc\'ia, Joaqu\'in'
'Insausti, Maite'
'S. Galletero, Mar\'ia'
'Borr\'as, Joaqu\'in'
'Cuevas, Jos\'e Vicente'
'Pedrido, Rosa'
'G\'omez-Saiz, Patricia'
'Lezama, Luis'
'Garc\'ia-Tojal, Javier'

_publ_section_title
;
 Perchlorate-induced structural diversity in thiosemicarbazone copper(ii)
 complexes provides insights to understand the reactivity in acidic and
 basic media
;
_journal_issue 15
_journal_name_full CrystEngComm
_journal_page_first 2213
_journal_page_last 2226
_journal_paper_doi 10.1039/D3CE00119A
_journal_volume 25
_journal_year 2023
_chemical_formula_moiety 'C8 H8 Cu N5 S2, Cl O4'
_chemical_formula_sum 'C8 H8 Cl Cu N5 O4 S2'
_chemical_formula_weight 401.3
_space_group_IT_number 12
_space_group_name_Hall '-C 2y'
_space_group_name_H-M_alt 'C 1 2/m 1'
_symmetry_cell_setting monoclinic
_symmetry_space_group_name_Hall '-C 2y'
_symmetry_space_group_name_H-M 'C 1 2/m 1'
_atom_sites_solution_hydrogens geom
_atom_sites_solution_primary direct
_audit_creation_date 2017-07-24T18:17:20-00:00
_audit_creation_method 'WinGX routine CIF_UPDATE'
_audit_update_record
;
2022-11-04 deposited with the CCDC.	2023-03-06 downloaded from the CCDC.
;
_cell_angle_alpha 90
_cell_angle_beta 106.96(2)
_cell_angle_gamma 90
_cell_formula_units_Z 4
_cell_length_a 14.950(5)
_cell_length_b 6.5697(17)
_cell_length_c 15.010(5)
_cell_measurement_reflns_used 1520
_cell_measurement_temperature 293(2)
_cell_measurement_theta_max 24.12
_cell_measurement_theta_min 2.73
_cell_volume 1410.1(8)
_computing_cell_refinement 'STOE X-AREA'
_computing_data_collection 'STOE X-AREA'
_computing_data_reduction 'STOE X-RED'
_computing_structure_refinement 'SHELXL-2017/1 (Sheldrick, 2017)'
_diffrn_ambient_temperature 293(2)
_diffrn_detector_area_resol_mean 5.81
_diffrn_measured_fraction_theta_full 0.993
_diffrn_measured_fraction_theta_max 0.993
_diffrn_measurement_device_type 'STOE Stadivari'
_diffrn_measurement_method 'rotation method'
_diffrn_radiation_monochromator 'Graded multilayer mirror (W/Si)'
_diffrn_radiation_type MoK\a
_diffrn_radiation_wavelength 0.71069
_diffrn_reflns_av_R_equivalents 0.0864
_diffrn_reflns_av_unetI/netI 0.1189
_diffrn_reflns_Laue_measured_fraction_full 0.993
_diffrn_reflns_Laue_measured_fraction_max 0.993
_diffrn_reflns_limit_h_max 19
_diffrn_reflns_limit_h_min -18
_diffrn_reflns_limit_k_max 4
_diffrn_reflns_limit_k_min -8
_diffrn_reflns_limit_l_max 17
_diffrn_reflns_limit_l_min -19
_diffrn_reflns_number 5377
_diffrn_reflns_point_group_measured_fraction_full 0.993
_diffrn_reflns_point_group_measured_fraction_max 0.993
_diffrn_reflns_theta_full 27.5
_diffrn_reflns_theta_max 27.499
_diffrn_reflns_theta_min 2.787
_diffrn_source 'Mo Genix 3D VHF'
_exptl_absorpt_coefficient_mu 2.056
_exptl_absorpt_correction_T_max 0.9355
_exptl_absorpt_correction_T_min 0.8111
_exptl_absorpt_correction_type integration
_exptl_crystal_colour Green
_exptl_crystal_density_diffrn 1.89
_exptl_crystal_description prismatic
_exptl_crystal_F_000 804
_exptl_crystal_size_max 0.175
_exptl_crystal_size_mid 0.066
_exptl_crystal_size_min 0.036
_refine_diff_density_max 0.625
_refine_diff_density_min -0.594
_refine_diff_density_rms 0.102
_refine_ls_extinction_method none
_refine_ls_goodness_of_fit_ref 0.836
_refine_ls_hydrogen_treatment constr
_refine_ls_matrix_type full
_refine_ls_number_parameters 139
_refine_ls_number_reflns 1762
_refine_ls_number_restraints 0
_refine_ls_restrained_S_all 0.836
_refine_ls_R_factor_all 0.1265
_refine_ls_R_factor_gt 0.0497
_refine_ls_shift/su_max 0
_refine_ls_shift/su_mean 0
_refine_ls_structure_factor_coef Fsqd
_refine_ls_weighting_details 'w=1/[\s^2^(Fo^2^)+(0.0447P)^2^] where P=(Fo^2^+2Fc^2^)/3'
_refine_ls_weighting_scheme calc
_refine_ls_wR_factor_ref 0.1154
_reflns_number_gt 801
_reflns_number_total 1762
_reflns_threshold_expression 'I > 2\s(I)'
_cod_data_source_file d3ce00119a2.cif
_cod_data_source_block shelx_CCDC4
_cod_depositor_comments 'Adding full bibliography for 7246399--7246403.cif.'
_cod_original_cell_volume 1410.1(7)
_cod_original_sg_symbol_H-M 'C 2/m'
_cod_database_code 7246403

loop_
_symmetry_equiv_pos_as_xyz
'x, y, z'
'-x, y, -z'
'x+1/2, y+1/2, z'
'-x+1/2, y+1/2, -z'
'-x, -y, -z'
'x, -y, z'
'-x+1/2, -y+1/2, -z'
'x+1/2, -y+1/2, z'

loop_
_atom_site_label
_atom_site_fract_x
_atom_site_fract_y
_atom_site_fract_z
_atom_site_U_iso_or_equiv
_atom_site_adp_type
_atom_site_calc_flag
_atom_site_occupancy
_atom_site_disorder_assembly
_atom_site_disorder_group
_atom_site_type_symbol
Cu1 0.22546(6) 0.5 0.14674(5) 0.0649(4) Uani d 1 . . Cu
Cl1 0.34832(13) 0 0.45126(12) 0.0700(6) Uani d 1 . . Cl
S1 0.06767(13) 0.5 0.12701(12) 0.0689(6) Uani d 1 . . S
S2 0.23562(13) 0.5 -0.15995(11) 0.0573(5) Uani d 1 . . S
N1 0.3655(4) 0.5 0.2010(5) 0.0610(17) Uani d 1 . . N
N2 0.2348(4) 0.5 0.2783(3) 0.0578(17) Uani d 1 . . N
N3 0.1573(4) 0.5 0.3068(4) 0.073(2) Uani d 1 . . N
H3A 0.16095 0.5 0.365015 0.109 Uiso calc 1 . . H
N4 0.0002(4) 0.5 0.2710(4) 0.084(2) Uani d 1 . . N
H4B 0.006096 0.5 0.329744 0.126 Uiso calc 1 . . H
H4A -0.054529 0.5 0.231434 0.126 Uiso calc 1 . . H
N5 0.2205(4) 0.5 0.0196(4) 0.0671(19) Uani d 1 . . N
C1 0.4302(6) 0.5 0.1575(7) 0.077(3) Uani d 1 . . C
H1 0.411897 0.5 0.09271 0.116 Uiso calc 1 . . H
C2 0.5263(7) 0.5 0.2060(11) 0.112(4) Uani d 1 . . C
H2 0.571352 0.5 0.174345 0.168 Uiso calc 1 . . H
C3 0.5507(8) 0.5 0.2994(11) 0.126(5) Uani d 1 . . C
H3 0.613698 0.5 0.332973 0.19 Uiso calc 1 . . H
C4 0.4842(6) 0.5 0.3467(8) 0.105(4) Uani d 1 . . C
H4 0.501339 0.5 0.411428 0.158 Uiso calc 1 . . H
C5 0.3927(5) 0.5 0.2951(6) 0.067(2) Uani d 1 . . C
C6 0.3157(5) 0.5 0.3367(5) 0.061(2) Uani d 1 . . C
H6 0.325216 0.5 0.400762 0.092 Uiso calc 1 . . H
C7 0.0750(5) 0.5 0.2418(5) 0.068(2) Uani d 1 . . C
C8 0.2272(5) 0.5 -0.0550(5) 0.0495(18) Uani d 1 . . C
O1 0.3909(6) -0.1468(19) 0.5128(6) 0.111(4) Uani d 0.5 . . O
O2 0.2796(9) -0.073(3) 0.3811(7) 0.191(10) Uani d 0.5 . . O
O3 0.4082(7) 0.1014(17) 0.4108(7) 0.162(7) Uani d 0.5 . . O
O4 0.3130(14) 0.143(2) 0.4983(11) 0.189(8) Uani d 0.5 . . O

loop_
_atom_site_aniso_label
_atom_site_aniso_U_11
_atom_site_aniso_U_22
_atom_site_aniso_U_33
_atom_site_aniso_U_12
_atom_site_aniso_U_13
_atom_site_aniso_U_23
Cu1 0.0526(6) 0.1151(9) 0.0331(5) 0 0.0221(4) 0
Cl1 0.0534(11) 0.124(2) 0.0345(9) 0 0.0161(9) 0
S1 0.0485(11) 0.122(2) 0.0348(9) 0 0.0095(8) 0
S2 0.0544(11) 0.0898(15) 0.0331(9) 0 0.0214(8) 0
N1 0.048(4) 0.062(4) 0.080(5) 0 0.030(3) 0
N2 0.043(3) 0.105(5) 0.027(3) 0 0.014(2) 0
N3 0.044(4) 0.149(7) 0.027(3) 0 0.014(3) 0
N4 0.048(4) 0.157(7) 0.055(4) 0 0.028(3) 0
N5 0.084(5) 0.088(5) 0.042(3) 0 0.037(3) 0
C1 0.076(6) 0.073(6) 0.103(7) 0 0.059(5) 0
C2 0.068(7) 0.105(8) 0.191(13) 0 0.082(8) 0
C3 0.060(7) 0.145(11) 0.174(13) 0 0.034(8) 0
C4 0.045(6) 0.152(10) 0.115(9) 0 0.016(5) 0
C5 0.050(5) 0.086(6) 0.064(5) 0 0.016(4) 0
C6 0.050(5) 0.084(6) 0.046(4) 0 0.008(3) 0
C7 0.044(4) 0.111(7) 0.050(4) 0 0.018(3) 0
C8 0.051(4) 0.059(5) 0.045(4) 0 0.026(3) 0
O1 0.076(6) 0.169(10) 0.069(6) -0.014(7) -0.008(5) 0.077(6)
O2 0.186(11) 0.22(3) 0.099(7) 0.011(10) -0.068(7) -0.045(10)
O3 0.101(7) 0.262(18) 0.153(8) 0.079(8) 0.083(7) 0.150(10)
O4 0.35(2) 0.126(10) 0.176(14) 0.043(14) 0.206(17) 0.003(10)

loop_
_atom_type_symbol
_atom_type_description
_atom_type_scat_dispersion_real
_atom_type_scat_dispersion_imag
_atom_type_scat_source
C C 0.0033 0.0016 'International Tables Vol C Tables 4.2.6.8 and 6.1.1.4'
H H 0 0 'International Tables Vol C Tables 4.2.6.8 and 6.1.1.4'
N N 0.0061 0.0033 'International Tables Vol C Tables 4.2.6.8 and 6.1.1.4'
O O 0.0106 0.006 'International Tables Vol C Tables 4.2.6.8 and 6.1.1.4'
S S 0.1246 0.1234 'International Tables Vol C Tables 4.2.6.8 and 6.1.1.4'
Cl Cl 0.1484 0.1585 'International Tables Vol C Tables 4.2.6.8 and 6.1.1.4'
Cu Cu 0.3201 1.2651 'International Tables Vol C Tables 4.2.6.8 and 6.1.1.4'

loop_
_geom_angle_atom_site_label_1
_geom_angle_atom_site_label_2
_geom_angle_atom_site_label_3
_geom_angle
_geom_angle_site_symmetry_1
_geom_angle_site_symmetry_3
_geom_angle_publ_flag
N5 Cu1 N2 178.2(3) . . ?
N5 Cu1 N1 98.0(3) . . ?
N2 Cu1 N1 80.3(2) . . ?
N5 Cu1 S1 97.7(2) . . ?
N2 Cu1 S1 84.08(17) . . ?
N1 Cu1 S1 164.36(19) . . ?
O2 Cl1 O1 153.6(8) . 6 ?
O2 Cl1 O1 112.7(9) 6 6 ?
O2 Cl1 O1 112.7(9) . . ?
O2 Cl1 O1 153.6(8) 6 . ?
O1 Cl1 O1 90.4(10) 6 . ?
O2 Cl1 O4 109.2(11) . . ?
O2 Cl1 O4 80.6(10) 6 . ?
O1 Cl1 O4 48.6(8) 6 . ?
O1 Cl1 O4 108.1(7) . . ?
O2 Cl1 O4 80.6(10) . 6 ?
O2 Cl1 O4 109.2(11) 6 6 ?
O1 Cl1 O4 108.1(7) 6 6 ?
O1 Cl1 O4 48.6(8) . 6 ?
O4 Cl1 O4 86.5(11) . 6 ?
O2 Cl1 O3 85.9(8) . 6 ?
O2 Cl1 O3 105.9(8) 6 6 ?
O1 Cl1 O3 113.8(6) 6 6 ?
O1 Cl1 O3 73.9(7) . 6 ?
O4 Cl1 O3 161.5(9) . 6 ?
O4 Cl1 O3 107.0(8) 6 6 ?
O2 Cl1 O3 105.9(8) . . ?
O2 Cl1 O3 85.9(8) 6 . ?
O1 Cl1 O3 73.9(7) 6 . ?
O1 Cl1 O3 113.8(6) . . ?
O4 Cl1 O3 107.0(8) . . ?
O4 Cl1 O3 161.5(9) 6 . ?
O3 Cl1 O3 57.2(9) 6 . ?
C7 S1 Cu1 96.3(3) . . ?
C1 N1 C5 118.6(7) . . ?
C1 N1 Cu1 128.9(7) . . ?
C5 N1 Cu1 112.5(5) . . ?
C6 N2 N3 121.0(6) . . ?
C6 N2 Cu1 118.3(5) . . ?
N3 N2 Cu1 120.7(4) . . ?
C7 N3 N2 117.7(6) . . ?
C7 N3 H3A 121.2 . . ?
N2 N3 H3A 121.2 . . ?
C7 N4 H4B 120 . . ?
C7 N4 H4A 120 . . ?
H4B N4 H4A 120 . . ?
C8 N5 Cu1 173.1(6) . . ?
N1 C1 C2 122.0(10) . . ?
N1 C1 H1 119 . . ?
C2 C1 H1 119 . . ?
C3 C2 C1 117.7(9) . . ?
C3 C2 H2 121.2 . . ?
C1 C2 H2 121.2 . . ?
C2 C3 C4 121.4(11) . . ?
C2 C3 H3 119.3 . . ?
C4 C3 H3 119.3 . . ?
C5 C4 C3 117.6(11) . . ?
C5 C4 H4 121.2 . . ?
C3 C4 H4 121.2 . . ?
N1 C5 C4 122.7(8) . . ?
N1 C5 C6 114.4(7) . . ?
C4 C5 C6 122.9(8) . . ?
N2 C6 C5 114.6(7) . . ?
N2 C6 H6 122.7 . . ?
C5 C6 H6 122.7 . . ?
N4 C7 N3 116.7(7) . . ?
N4 C7 S1 122.0(6) . . ?
N3 C7 S1 121.2(5) . . ?
N5 C8 S2 179.5(7) . . ?
O4 O1 Cl1 66.2(9) 6 . ?
O4 O1 O3 104.5(10) 6 6 ?
Cl1 O1 O3 53.9(5) . 6 ?
O2 O2 Cl1 69.0(7) 6 . ?
O2 O2 O4 105.3(7) 6 6 ?
Cl1 O2 O4 50.7(6) . 6 ?
O3 O3 Cl1 61.4(4) 6 . ?
O3 O3 O1 100.4(6) 6 6 ?
Cl1 O3 O1 52.2(5) . 6 ?
O1 O4 Cl1 65.2(9) 6 . ?
O1 O4 O2 100.2(10) 6 6 ?
Cl1 O4 O2 48.6(6) . 6 ?

loop_
_geom_bond_atom_site_label_1
_geom_bond_atom_site_label_2
_geom_bond_site_symmetry_2
_geom_bond_distance
_geom_bond_publ_flag
Cu1 N5 . 1.888(6) ?
Cu1 N2 . 1.939(5) ?
Cu1 N1 . 2.013(6) ?
Cu1 S1 . 2.290(2) ?
Cl1 O2 . 1.327(10) ?
Cl1 O1 . 1.359(9) ?
Cl1 O4 . 1.369(11) ?
Cl1 O3 . 1.390(9) ?
S1 C7 . 1.694(7) ?
S2 C8 . 1.617(7) ?
N1 C1 . 1.314(9) ?
N1 C5 . 1.352(9) ?
N2 C6 . 1.271(8) ?
N2 N3 . 1.346(7) ?
N3 C7 . 1.329(8) ?
N3 H3A . 0.86 ?
N4 C7 . 1.315(8) ?
N4 H4B . 0.86 ?
N4 H4A . 0.86 ?
N5 C8 . 1.153(8) ?
C1 C2 . 1.409(13) ?
C1 H1 . 0.93 ?
C2 C3 . 1.342(15) ?
C2 H2 . 0.93 ?
C3 C4 . 1.379(14) ?
C3 H3 . 0.93 ?
C4 C5 . 1.362(10) ?
C4 H4 . 0.93 ?
C5 C6 . 1.461(10) ?
C6 H6 . 0.93 ?
O1 O4 6 1.122(17) ?
O1 O3 6 1.653(13) ?
O2 O2 6 0.95(3) ?
O2 O4 6 1.745(17) ?
O3 O3 6 1.33(2) ?

loop_
_geom_hbond_atom_site_label_D
_geom_hbond_atom_site_label_H
_geom_hbond_atom_site_label_A
_geom_hbond_distance_DH
_geom_hbond_distance_HA
_geom_hbond_distance_DA
_geom_hbond_angle_DHA
_geom_hbond_site_symmetry_A
_geom_hbond_publ_flag
N3 H3A O1 0.86 2.39 3.150(13) 147 7_556 yes
N3 H3A O1 0.86 2.39 3.150(13) 147 4_556 yes
N3 H3A O4 0.86 2.19 2.980(15) 154 7_556 yes
N3 H3A O4 0.86 2.19 2.980(15) 154 4_556 yes
N4 H4B O1 0.86 2.6 3.320(12) 142 7_556 yes
N4 H4B O1 0.86 2.6 3.320(12) 142 4_556 yes
N4 H4B O3 0.86 2.26 2.902(11) 132 3_455 yes
N4 H4B O3 0.86 2.26 2.902(11) 132 8_455 yes

loop_
_geom_torsion_atom_site_label_1
_geom_torsion_atom_site_label_2
_geom_torsion_atom_site_label_3
_geom_torsion_atom_site_label_4
_geom_torsion
_geom_torsion_site_symmetry_1
_geom_torsion_site_symmetry_2
_geom_torsion_site_symmetry_3
_geom_torsion_site_symmetry_4
_geom_torsion_publ_flag
C6 N2 N3 C7 180.0000(10) . . . . ?
Cu1 N2 N3 C7 0.0000(10) . . . . ?
C5 N1 C1 C2 0.0000(10) . . . . ?
Cu1 N1 C1 C2 180.0000(10) . . . . ?
N1 C1 C2 C3 0.000(2) . . . . ?
C1 C2 C3 C4 0.000(2) . . . . ?
C2 C3 C4 C5 0.000(2) . . . . ?
C1 N1 C5 C4 0.0000(10) . . . . ?
Cu1 N1 C5 C4 180.0000(10) . . . . ?
C1 N1 C5 C6 180.0000(10) . . . . ?
Cu1 N1 C5 C6 0.0000(10) . . . . ?
C3 C4 C5 N1 0.0000(10) . . . . ?
C3 C4 C5 C6 180.0000(10) . . . . ?
N3 N2 C6 C5 180.0000(10) . . . . ?
Cu1 N2 C6 C5 0.0000(10) . . . . ?
N1 C5 C6 N2 0.0000(10) . . . . ?
C4 C5 C6 N2 180.0000(10) . . . . ?
N2 N3 C7 N4 180.0000(10) . . . . ?
N2 N3 C7 S1 0.0000(10) . . . . ?
Cu1 S1 C7 N4 180.0000(10) . . . . ?
Cu1 S1 C7 N3 0.0000(10) . . . . ?
O2 Cl1 O1 O4 -52.8(14) . . . 6 ?
O2 Cl1 O1 O4 -38(2) 6 . . 6 ?
O1 Cl1 O1 O4 114.1(9) 6 . . 6 ?
O4 Cl1 O1 O4 68.0(13) . . . 6 ?
O3 Cl1 O1 O4 -131.3(12) 6 . . 6 ?
O3 Cl1 O1 O4 -173.4(10) . . . 6 ?
O2 Cl1 O1 O3 78.4(8) . . . 6 ?
O2 Cl1 O1 O3 93.4(18) 6 . . 6 ?
O1 Cl1 O1 O3 -114.7(6) 6 . . 6 ?
O4 Cl1 O1 O3 -160.7(10) . . . 6 ?
O4 Cl1 O1 O3 131.3(12) 6 . . 6 ?
O3 Cl1 O1 O3 -42.1(8) . . . 6 ?
O1 Cl1 O2 O2 20.8(16) 6 . . 6 ?
O1 Cl1 O2 O2 170.1(7) . . . 6 ?
O4 Cl1 O2 O2 50.0(6) . . . 6 ?
O4 Cl1 O2 O2 132.9(7) 6 . . 6 ?
O3 Cl1 O2 O2 -119.2(6) 6 . . 6 ?
O3 Cl1 O2 O2 -64.9(5) . . . 6 ?
O2 Cl1 O2 O4 -132.9(7) 6 . . 6 ?
O1 Cl1 O2 O4 -112.1(19) 6 . . 6 ?
O1 Cl1 O2 O4 37.3(9) . . . 6 ?
O4 Cl1 O2 O4 -82.9(12) . . . 6 ?
O3 Cl1 O2 O4 108.0(8) 6 . . 6 ?
O3 Cl1 O2 O4 162.2(8) . . . 6 ?
O2 Cl1 O3 O3 -74.3(8) . . . 6 ?
O2 Cl1 O3 O3 -111.8(7) 6 . . 6 ?
O1 Cl1 O3 O3 133.2(5) 6 . . 6 ?
O1 Cl1 O3 O3 50.0(6) . . . 6 ?
O4 Cl1 O3 O3 169.3(9) . . . 6 ?
O4 Cl1 O3 O3 34(2) 6 . . 6 ?
O2 Cl1 O3 O1 152.5(9) . . . 6 ?
O2 Cl1 O3 O1 115.0(8) 6 . . 6 ?
O1 Cl1 O3 O1 -83.2(10) . . . 6 ?
O4 Cl1 O3 O1 36.1(10) . . . 6 ?
O4 Cl1 O3 O1 -99(3) 6 . . 6 ?
O3 Cl1 O3 O1 -133.2(5) 6 . . 6 ?
O2 Cl1 O4 O1 -163.2(11) . . . 6 ?
O2 Cl1 O4 O1 -131.8(13) 6 . . 6 ?
O1 Cl1 O4 O1 73.9(13) . . . 6 ?
O4 Cl1 O4 O1 118.0(10) 6 . . 6 ?
O3 Cl1 O4 O1 -20(3) 6 . . 6 ?
O3 Cl1 O4 O1 -49.0(13) . . . 6 ?
O2 Cl1 O4 O2 -31.3(11) . . . 6 ?
O1 Cl1 O4 O2 131.8(13) 6 . . 6 ?
O1 Cl1 O4 O2 -154.3(9) . . . 6 ?
O4 Cl1 O4 O2 -110.2(10) 6 . . 6 ?
O3 Cl1 O4 O2 112(3) 6 . . 6 ?
O3 Cl1 O4 O2 82.8(9) . . . 6 ?
